data_7031294
loop_
_publ_author_name
'Bagh, Bidraha'
'McKinty, Adam M.'
'Lough, Alan J.'
'Stephan, Douglas W.'

_publ_section_title
;
 1,2,3-Triazolylidene ruthenium(ii)(\h(6)-arene) complexes: synthesis,
 metallation and reactivity.
;
_journal_issue 34
_journal_name_full 'Dalton transactions (Cambridge, England : 2003)'
_journal_page_first 12842
_journal_paper_doi 10.1039/c4dt01174k
_journal_volume 43
_journal_year 2014
_chemical_formula_moiety 'C26 H28 Cl N3 Ru'
_chemical_formula_sum 'C26 H28 Cl N3 Ru'
_chemical_formula_weight 519.03
_chemical_name_systematic
;
 ?
;
_space_group_crystal_system triclinic
_space_group_IT_number 2
_space_group_name_Hall '-P 1'
_space_group_name_H-M_alt 'P -1'
_symmetry_space_group_name_Hall '-P 1'
_symmetry_space_group_name_H-M 'P -1'
_atom_sites_solution_hydrogens geom
_audit_creation_method SHELXL-2013
_cell_angle_alpha 69.259(4)
_cell_angle_beta 83.419(4)
_cell_angle_gamma 85.390(3)
_cell_formula_units_Z 2
_cell_length_a 6.5553(3)
_cell_length_b 12.2056(6)
_cell_length_c 15.7841(11)
_cell_measurement_reflns_used 8269
_cell_measurement_temperature 147(2)
_cell_measurement_theta_max 66.06
_cell_measurement_theta_min 5.68
_cell_volume 1172.20(12)
_computing_cell_refinement APEX2
_computing_data_collection 'APEX2 (Bruker, 2007)'
_computing_data_reduction 'SAINT (Bruker, 2007)'
_computing_molecular_graphics 'PLATON (Spek, 2009)'
_computing_publication_material 'SHELXTL (Sheldrick, 2008)'
_computing_structure_refinement 'SHELXL-2013 (Sheldrick, 2013)'
_computing_structure_solution 'SHELXS-97 (Sheldrick, 2008)'
_diffrn_ambient_temperature 147(2)
_diffrn_measured_fraction_theta_full 0.918
_diffrn_measured_fraction_theta_max 0.962
_diffrn_measurement_device_type 'Bruker Kappa APEX-DUO CCD'
_diffrn_measurement_method '\f and \w scans'
_diffrn_radiation_type CuK\a
_diffrn_radiation_wavelength 1.54178
_diffrn_reflns_av_unetI/netI 0.0400
_diffrn_reflns_Laue_measured_fraction_full 0.918
_diffrn_reflns_Laue_measured_fraction_max 0.962
_diffrn_reflns_limit_h_max 7
_diffrn_reflns_limit_h_min -7
_diffrn_reflns_limit_k_max 12
_diffrn_reflns_limit_k_min -14
_diffrn_reflns_limit_l_max 18
_diffrn_reflns_limit_l_min -14
_diffrn_reflns_number 4173
_diffrn_reflns_point_group_measured_fraction_full 0.918
_diffrn_reflns_point_group_measured_fraction_max 0.962
_diffrn_reflns_theta_full 67.679
_diffrn_reflns_theta_max 65.578
_diffrn_reflns_theta_min 5.919
_diffrn_source 'ImuS with multi-layer optics'
_exptl_absorpt_coefficient_mu 6.588
_exptl_absorpt_correction_T_max 0.7529
_exptl_absorpt_correction_T_min 0.5686
_exptl_absorpt_correction_type multi-scan
_exptl_absorpt_process_details 'TWINABS (Bruker, 2007)'
_exptl_crystal_colour orange
_exptl_crystal_density_diffrn 1.471
_exptl_crystal_description needle
_exptl_crystal_F_000 532
_exptl_crystal_size_max 0.120
_exptl_crystal_size_mid 0.010
_exptl_crystal_size_min 0.010
_refine_diff_density_max 0.708
_refine_diff_density_min -0.555
_refine_diff_density_rms 0.110
_refine_ls_extinction_method none
_refine_ls_goodness_of_fit_ref 1.096
_refine_ls_hydrogen_treatment constr
_refine_ls_matrix_type full
_refine_ls_number_parameters 286
_refine_ls_number_reflns 4173
_refine_ls_number_restraints 0
_refine_ls_restrained_S_all 1.096
_refine_ls_R_factor_all 0.0417
_refine_ls_R_factor_gt 0.0381
_refine_ls_shift/su_max 0.000
_refine_ls_shift/su_mean 0.000
_refine_ls_structure_factor_coef Fsqd
_refine_ls_weighting_details 'w=1/[\s^2^(Fo^2^)+(0.0483P)^2^+2.8540P] where P=(Fo^2^+2Fc^2^)/3'
_refine_ls_weighting_scheme calc
_refine_ls_wR_factor_gt 0.0985
_refine_ls_wR_factor_ref 0.1029
_reflns_Friedel_coverage 0.000
_reflns_number_gt 3988
_reflns_number_total 4173
_reflns_threshold_expression 'I > 2\s(I)'
_cod_data_source_file c4dt01174k1.cif
_cod_data_source_block d13146twin5
_cod_depositor_comments 'Adding full bibliography for 7031290--7031295.cif.'
_cod_database_code 7031294
_shelx_space_group_comment
;
The symmetry employed for this shelxl refinement is uniquely defined
by the following loop, which should always be used as a source of
symmetry information in preference to the above space-group names.
They are only intended as comments.
;
_shelx_estimated_absorpt_t_min 0.505
_shelx_estimated_absorpt_t_max 0.937
_shelxl_version_number 2013-3

loop_
_space_group_symop_operation_xyz
'x, y, z'
'-x, -y, -z'

loop_
_atom_site_label
_atom_site_type_symbol
_atom_site_fract_x
_atom_site_fract_y
_atom_site_fract_z
_atom_site_U_iso_or_equiv
_atom_site_adp_type
_atom_site_occupancy
_atom_site_site_symmetry_order
_atom_site_calc_flag
_atom_site_refinement_flags_posn
_atom_site_refinement_flags_adp
Ru1 Ru 0.31303(7) 0.48748(4) 0.28290(3) 0.01683(13) Uani 1 1 d . .
Cl1 Cl 0.0199(2) 0.44516(14) 0.22022(10) 0.0235(3) Uani 1 1 d . .
N1 N 0.5964(8) 0.5685(5) 0.1090(4) 0.0211(11) Uani 1 1 d . .
N2 N 0.7185(8) 0.5427(5) 0.0449(4) 0.0251(12) Uani 1 1 d . .
N3 N 0.6947(8) 0.4298(5) 0.0661(4) 0.0206(11) Uani 1 1 d . .
C1 C 0.4944(9) 0.4781(6) 0.1720(4) 0.0199(13) Uani 1 1 d . .
C2 C 0.6031(11) 0.6859(6) 0.1137(5) 0.0276(15) Uani 1 1 d . .
H2A H 0.6637 0.7395 0.0546 0.033 Uiso 1 1 calc R U
H2B H 0.6928 0.6826 0.1610 0.033 Uiso 1 1 calc R U
C3 C 0.3933(12) 0.7335(6) 0.1354(5) 0.0309(16) Uani 1 1 d . .
C4 C 0.2550(11) 0.6630(6) 0.2024(5) 0.0259(15) Uani 1 1 d . .
C5 C 0.0641(12) 0.7156(6) 0.2180(6) 0.0343(16) Uani 1 1 d . .
H5A H -0.0342 0.6707 0.2634 0.041 Uiso 1 1 calc R U
C6 C 0.0146(13) 0.8322(8) 0.1687(7) 0.048(2) Uani 1 1 d . .
H6A H -0.1162 0.8657 0.1811 0.058 Uiso 1 1 calc R U
C7 C 0.1546(16) 0.9005(7) 0.1012(6) 0.049(2) Uani 1 1 d . .
H7A H 0.1216 0.9800 0.0668 0.059 Uiso 1 1 calc R U
C8 C 0.3428(14) 0.8483(6) 0.0862(6) 0.041(2) Uani 1 1 d . .
H8A H 0.4406 0.8930 0.0404 0.050 Uiso 1 1 calc R U
C9 C 0.5608(9) 0.3852(5) 0.1415(4) 0.0172(13) Uani 1 1 d . .
C10 C 0.5215(10) 0.2593(6) 0.1779(4) 0.0221(14) Uani 1 1 d . .
C11 C 0.6827(11) 0.1786(6) 0.2131(5) 0.0302(16) Uani 1 1 d . .
H11A H 0.8125 0.2057 0.2163 0.036 Uiso 1 1 calc R U
C12 C 0.6519(14) 0.0601(7) 0.2430(6) 0.0429(19) Uani 1 1 d . .
H12A H 0.7609 0.0054 0.2664 0.051 Uiso 1 1 calc R U
C13 C 0.4612(15) 0.0206(6) 0.2391(6) 0.049(2) Uani 1 1 d . .
H13A H 0.4402 -0.0612 0.2601 0.059 Uiso 1 1 calc R U
C14 C 0.3019(13) 0.0997(7) 0.2047(6) 0.044(2) Uani 1 1 d . .
H14A H 0.1723 0.0723 0.2016 0.053 Uiso 1 1 calc R U
C15 C 0.3318(11) 0.2192(6) 0.1746(5) 0.0294(15) Uani 1 1 d . .
H15A H 0.2220 0.2736 0.1517 0.035 Uiso 1 1 calc R U
C16 C 0.8166(11) 0.3682(7) 0.0120(5) 0.0285(15) Uani 1 1 d . .
H16A H 0.8536 0.4237 -0.0492 0.043 Uiso 1 1 calc R U
H16B H 0.7360 0.3064 0.0078 0.043 Uiso 1 1 calc R U
H16C H 0.9418 0.3331 0.0412 0.043 Uiso 1 1 calc R U
C17 C 0.3267(9) 0.3140(5) 0.4064(4) 0.0203(13) Uani 1 1 d . .
C18 C 0.1725(11) 0.3964(6) 0.4229(4) 0.0255(15) Uani 1 1 d . .
H18A H 0.0250 0.3761 0.4312 0.031 Uiso 1 1 calc R U
C19 C 0.2181(10) 0.5098(7) 0.4170(4) 0.0282(14) Uani 1 1 d . .
H19A H 0.1030 0.5670 0.4214 0.034 Uiso 1 1 calc R U
C20 C 0.4195(10) 0.5512(6) 0.3836(4) 0.0255(15) Uani 1 1 d . .
C21 C 0.5705(9) 0.4735(6) 0.3620(4) 0.0224(13) Uani 1 1 d . .
H21A H 0.7054 0.5046 0.3296 0.027 Uiso 1 1 calc R U
C22 C 0.5248(10) 0.3566(6) 0.3738(4) 0.0232(14) Uani 1 1 d . .
H22A H 0.6265 0.3096 0.3469 0.028 Uiso 1 1 calc R U
C23 C 0.4694(12) 0.6734(7) 0.3731(5) 0.0365(18) Uani 1 1 d . .
H23A H 0.5089 0.6741 0.4310 0.055 Uiso 1 1 calc R U
H23B H 0.3485 0.7261 0.3558 0.055 Uiso 1 1 calc R U
H23C H 0.5835 0.6997 0.3258 0.055 Uiso 1 1 calc R U
C24 C 0.2832(12) 0.1876(6) 0.4253(5) 0.0298(16) Uani 1 1 d . .
H24A H 0.3814 0.1585 0.3838 0.036 Uiso 1 1 calc R U
C25 C 0.0657(12) 0.1690(7) 0.4088(6) 0.0395(18) Uani 1 1 d . .
H25A H 0.0378 0.2188 0.3469 0.059 Uiso 1 1 calc R U
H25B H -0.0333 0.1897 0.4527 0.059 Uiso 1 1 calc R U
H25C H 0.0531 0.0866 0.4162 0.059 Uiso 1 1 calc R U
C26 C 0.3277(14) 0.1162(7) 0.5230(5) 0.046(2) Uani 1 1 d . .
H26A H 0.4723 0.1224 0.5302 0.069 Uiso 1 1 calc R U
H26B H 0.2995 0.0338 0.5364 0.069 Uiso 1 1 calc R U
H26C H 0.2399 0.1465 0.5650 0.069 Uiso 1 1 calc R U

loop_
_atom_site_aniso_label
_atom_site_aniso_U_11
_atom_site_aniso_U_22
_atom_site_aniso_U_33
_atom_site_aniso_U_23
_atom_site_aniso_U_13
_atom_site_aniso_U_12
Ru1 0.0145(2) 0.0209(2) 0.0167(2) -0.00897(19) -0.00092(14) 0.00048(18)
Cl1 0.0177(7) 0.0304(8) 0.0239(8) -0.0104(6) -0.0041(6) -0.0021(6)
N1 0.023(3) 0.019(3) 0.017(3) 0.000(2) -0.003(2) -0.005(2)
N2 0.020(3) 0.033(3) 0.020(3) -0.007(2) 0.003(2) -0.006(2)
N3 0.017(3) 0.028(3) 0.017(3) -0.010(2) 0.003(2) -0.004(2)
C1 0.019(3) 0.021(3) 0.011(3) 0.004(3) -0.005(2) 0.005(3)
C2 0.037(4) 0.023(3) 0.022(3) -0.006(3) -0.002(3) -0.009(3)
C3 0.043(4) 0.021(3) 0.036(4) -0.015(3) -0.016(3) -0.004(3)
C4 0.026(4) 0.026(3) 0.031(4) -0.014(3) -0.012(3) 0.003(3)
C5 0.032(4) 0.032(4) 0.046(5) -0.021(4) -0.016(3) 0.009(3)
C6 0.040(5) 0.042(5) 0.081(7) -0.039(5) -0.036(5) 0.018(4)
C7 0.076(6) 0.024(4) 0.054(6) -0.016(4) -0.035(5) 0.010(4)
C8 0.064(6) 0.019(4) 0.039(5) -0.004(3) -0.022(4) 0.001(4)
C9 0.010(3) 0.024(3) 0.016(3) -0.005(3) 0.000(2) -0.001(2)
C10 0.023(3) 0.029(3) 0.018(3) -0.014(3) 0.001(3) 0.002(3)
C11 0.028(4) 0.035(4) 0.025(4) -0.010(3) -0.002(3) 0.007(3)
C12 0.059(5) 0.030(4) 0.035(4) -0.008(3) -0.002(4) 0.009(4)
C13 0.077(6) 0.016(4) 0.051(5) -0.012(4) 0.007(4) -0.002(4)
C14 0.051(5) 0.026(4) 0.054(5) -0.015(4) 0.011(4) -0.018(4)
C15 0.029(4) 0.030(4) 0.029(4) -0.010(3) -0.001(3) -0.002(3)
C16 0.028(4) 0.046(4) 0.018(3) -0.021(3) 0.002(3) 0.001(3)
C17 0.023(3) 0.023(3) 0.010(3) -0.001(2) 0.000(3) 0.001(3)
C18 0.023(3) 0.037(4) 0.018(3) -0.012(3) 0.003(3) -0.006(3)
C19 0.027(3) 0.041(4) 0.020(3) -0.016(3) 0.000(3) 0.002(3)
C20 0.034(4) 0.034(4) 0.014(3) -0.013(3) -0.003(3) -0.007(3)
C21 0.015(3) 0.031(4) 0.019(3) -0.004(3) -0.005(2) -0.003(3)
C22 0.022(3) 0.031(3) 0.015(3) -0.007(3) -0.003(3) 0.007(3)
C23 0.044(5) 0.040(4) 0.037(4) -0.027(4) -0.007(4) -0.004(3)
C24 0.037(4) 0.025(4) 0.028(4) -0.010(3) -0.001(3) -0.002(3)
C25 0.041(5) 0.030(4) 0.044(5) -0.007(4) -0.005(4) -0.009(3)
C26 0.061(6) 0.034(4) 0.034(5) 0.001(4) -0.011(4) 0.000(4)

loop_
_atom_type_symbol
_atom_type_description
_atom_type_scat_dispersion_real
_atom_type_scat_dispersion_imag
_atom_type_scat_source
C C 0.0181 0.0091 'International Tables Vol C Tables 4.2.6.8 and 6.1.1.4'
H H 0.0000 0.0000 'International Tables Vol C Tables 4.2.6.8 and 6.1.1.4'
N N 0.0311 0.0180 'International Tables Vol C Tables 4.2.6.8 and 6.1.1.4'
Cl Cl 0.3639 0.7018 'International Tables Vol C Tables 4.2.6.8 and 6.1.1.4'
Ru Ru 0.0552 3.2960 'International Tables Vol C Tables 4.2.6.8 and 6.1.1.4'

loop_
_geom_angle_atom_site_label_1
_geom_angle_atom_site_label_2
_geom_angle_atom_site_label_3
_geom_angle
C1 Ru1 C4 85.2(3)
C1 Ru1 C21 94.0(2)
C4 Ru1 C21 110.2(3)
C1 Ru1 C20 123.1(2)
C4 Ru1 C20 88.0(3)
C21 Ru1 C20 37.7(2)
C1 Ru1 C18 148.5(3)
C4 Ru1 C18 126.2(3)
C21 Ru1 C18 78.9(2)
C20 Ru1 C18 67.4(2)
C1 Ru1 C22 89.9(2)
C4 Ru1 C22 147.1(3)
C21 Ru1 C22 37.6(2)
C20 Ru1 C22 67.7(2)
C18 Ru1 C22 65.7(2)
C1 Ru1 C19 160.2(2)
C4 Ru1 C19 96.2(3)
C21 Ru1 C19 67.0(2)
C20 Ru1 C19 37.5(2)
C18 Ru1 C19 36.8(3)
C22 Ru1 C19 78.2(2)
C1 Ru1 C17 112.2(2)
C4 Ru1 C17 162.3(2)
C21 Ru1 C17 66.7(2)
C20 Ru1 C17 79.6(2)
C18 Ru1 C17 36.8(2)
C22 Ru1 C17 36.0(2)
C19 Ru1 C17 66.3(2)
C1 Ru1 Cl1 89.00(18)
C4 Ru1 Cl1 85.83(19)
C21 Ru1 Cl1 163.88(17)
C20 Ru1 Cl1 146.60(18)
C18 Ru1 Cl1 90.29(18)
C22 Ru1 Cl1 126.70(18)
C19 Ru1 Cl1 110.82(17)
C17 Ru1 Cl1 97.52(16)
N2 N1 C1 116.2(5)
N2 N1 C2 118.2(5)
C1 N1 C2 125.1(5)
N3 N2 N1 103.0(5)
N2 N3 C9 112.6(5)
N2 N3 C16 118.7(6)
C9 N3 C16 128.7(5)
N1 C1 C9 101.4(5)
N1 C1 Ru1 125.3(5)
C9 C1 Ru1 133.1(5)
N1 C2 C3 111.9(5)
N1 C2 H2A 109.2
C3 C2 H2A 109.2
N1 C2 H2B 109.2
C3 C2 H2B 109.2
H2A C2 H2B 107.9
C8 C3 C4 121.6(7)
C8 C3 C2 117.5(7)
C4 C3 C2 120.9(6)
C3 C4 C5 116.5(7)
C3 C4 Ru1 125.5(5)
C5 C4 Ru1 117.9(6)
C6 C5 C4 121.6(8)
C6 C5 H5A 119.2
C4 C5 H5A 119.2
C5 C6 C7 120.8(8)
C5 C6 H6A 119.6
C7 C6 H6A 119.6
C8 C7 C6 117.4(7)
C8 C7 H7A 121.3
C6 C7 H7A 121.3
C3 C8 C7 122.0(9)
C3 C8 H8A 119.0
C7 C8 H8A 119.0
N3 C9 C1 106.9(5)
N3 C9 C10 120.4(5)
C1 C9 C10 132.6(6)
C15 C10 C11 119.8(6)
C15 C10 C9 121.2(6)
C11 C10 C9 119.0(6)
C12 C11 C10 119.8(7)
C12 C11 H11A 120.1
C10 C11 H11A 120.1
C11 C12 C13 120.1(8)
C11 C12 H12A 120.0
C13 C12 H12A 120.0
C14 C13 C12 120.3(7)
C14 C13 H13A 119.8
C12 C13 H13A 119.8
C13 C14 C15 119.9(8)
C13 C14 H14A 120.1
C15 C14 H14A 120.1
C10 C15 C14 120.1(7)
C10 C15 H15A 119.9
C14 C15 H15A 119.9
N3 C16 H16A 109.5
N3 C16 H16B 109.5
H16A C16 H16B 109.5
N3 C16 H16C 109.5
H16A C16 H16C 109.5
H16B C16 H16C 109.5
C22 C17 C18 116.3(6)
C22 C17 C24 121.2(6)
C18 C17 C24 122.5(6)
C22 C17 Ru1 68.9(3)
C18 C17 Ru1 67.8(4)
C24 C17 Ru1 135.9(5)
C19 C18 C17 122.6(6)
C19 C18 Ru1 72.4(4)
C17 C18 Ru1 75.4(4)
C19 C18 H18A 118.5
C17 C18 H18A 118.5
Ru1 C18 H18A 118.5
C18 C19 C20 119.7(6)
C18 C19 Ru1 70.7(4)
C20 C19 Ru1 69.6(3)
C18 C19 H19A 119.3
C20 C19 H19A 119.3
Ru1 C19 H19A 119.3
C21 C20 C19 118.2(6)
C21 C20 C23 121.2(6)
C19 C20 C23 120.7(6)
C21 C20 Ru1 70.2(3)
C19 C20 Ru1 72.9(3)
C23 C20 Ru1 128.9(5)
C20 C21 C22 121.3(6)
C20 C21 Ru1 72.1(4)
C22 C21 Ru1 73.7(4)
C20 C21 H21A 119.1
C22 C21 H21A 119.1
Ru1 C21 H21A 119.1
C17 C22 C21 121.5(6)
C17 C22 Ru1 75.1(4)
C21 C22 Ru1 68.7(3)
C17 C22 H22A 118.7
C21 C22 H22A 118.7
Ru1 C22 H22A 118.7
C20 C23 H23A 109.5
C20 C23 H23B 109.5
H23A C23 H23B 109.5
C20 C23 H23C 109.5
H23A C23 H23C 109.5
H23B C23 H23C 109.5
C17 C24 C25 114.0(6)
C17 C24 C26 108.5(6)
C25 C24 C26 110.8(6)
C17 C24 H24A 107.8
C25 C24 H24A 107.8
C26 C24 H24A 107.8
C24 C25 H25A 109.5
C24 C25 H25B 109.5
H25A C25 H25B 109.5
C24 C25 H25C 109.5
H25A C25 H25C 109.5
H25B C25 H25C 109.5
C24 C26 H26A 109.5
C24 C26 H26B 109.5
H26A C26 H26B 109.5
C24 C26 H26C 109.5
H26A C26 H26C 109.5
H26B C26 H26C 109.5

loop_
_geom_bond_atom_site_label_1
_geom_bond_atom_site_label_2
_geom_bond_distance
Ru1 C1 2.033(6)
Ru1 C4 2.098(7)
Ru1 C21 2.173(6)
Ru1 C20 2.198(6)
Ru1 C18 2.219(7)
Ru1 C22 2.239(6)
Ru1 C19 2.241(6)
Ru1 C17 2.319(6)
Ru1 Cl1 2.4281(15)
N1 N2 1.327(8)
N1 C1 1.358(8)
N1 C2 1.465(8)
N2 N3 1.315(8)
N3 C9 1.364(8)
N3 C16 1.461(8)
C1 C9 1.402(9)
C2 C3 1.501(10)
C2 H2A 0.9900
C2 H2B 0.9900
C3 C8 1.375(10)
C3 C4 1.393(10)
C4 C5 1.397(10)
C5 C6 1.391(11)
C5 H5A 0.9500
C6 C7 1.393(14)
C6 H6A 0.9500
C7 C8 1.378(13)
C7 H7A 0.9500
C8 H8A 0.9500
C9 C10 1.471(9)
C10 C15 1.385(10)
C10 C11 1.405(10)
C11 C12 1.377(11)
C11 H11A 0.9500
C12 C13 1.392(13)
C12 H12A 0.9500
C13 C14 1.384(13)
C13 H13A 0.9500
C14 C15 1.387(10)
C14 H14A 0.9500
C15 H15A 0.9500
C16 H16A 0.9800
C16 H16B 0.9800
C16 H16C 0.9800
C17 C22 1.410(9)
C17 C18 1.436(9)
C17 C24 1.509(9)
C18 C19 1.408(10)
C18 H18A 1.0000
C19 C20 1.427(9)
C19 H19A 1.0000
C20 C21 1.413(9)
C20 C23 1.500(10)
C21 C22 1.424(9)
C21 H21A 1.0000
C22 H22A 1.0000
C23 H23A 0.9800
C23 H23B 0.9800
C23 H23C 0.9800
C24 C25 1.526(10)
C24 C26 1.527(10)
C24 H24A 1.0000
C25 H25A 0.9800
C25 H25B 0.9800
C25 H25C 0.9800
C26 H26A 0.9800
C26 H26B 0.9800
C26 H26C 0.9800

loop_
_geom_torsion_atom_site_label_1
_geom_torsion_atom_site_label_2
_geom_torsion_atom_site_label_3
_geom_torsion_atom_site_label_4
_geom_torsion
C1 N1 N2 N3 0.6(7)
C2 N1 N2 N3 172.5(5)
N1 N2 N3 C9 0.1(7)
N1 N2 N3 C16 -176.8(5)
N2 N1 C1 C9 -1.0(7)
C2 N1 C1 C9 -172.3(6)
N2 N1 C1 Ru1 175.5(4)
C2 N1 C1 Ru1 4.2(9)
N2 N1 C2 C3 140.8(6)
C1 N1 C2 C3 -48.0(8)
N1 C2 C3 C8 -135.9(6)
N1 C2 C3 C4 43.3(9)
C8 C3 C4 C5 -1.2(10)
C2 C3 C4 C5 179.6(6)
C8 C3 C4 Ru1 -179.6(5)
C2 C3 C4 Ru1 1.3(9)
C3 C4 C5 C6 0.4(11)
Ru1 C4 C5 C6 178.9(6)
C4 C5 C6 C7 0.4(12)
C5 C6 C7 C8 -0.5(12)
C4 C3 C8 C7 1.1(12)
C2 C3 C8 C7 -179.7(7)
C6 C7 C8 C3 -0.2(12)
N2 N3 C9 C1 -0.7(7)
C16 N3 C9 C1 175.8(6)
N2 N3 C9 C10 -177.3(6)
C16 N3 C9 C10 -0.9(10)
N1 C1 C9 N3 0.9(6)
Ru1 C1 C9 N3 -175.1(5)
N1 C1 C9 C10 177.0(6)
Ru1 C1 C9 C10 1.0(11)
N3 C9 C10 C15 -112.3(7)
C1 C9 C10 C15 72.1(9)
N3 C9 C10 C11 65.1(8)
C1 C9 C10 C11 -110.6(8)
C15 C10 C11 C12 0.9(10)
C9 C10 C11 C12 -176.5(6)
C10 C11 C12 C13 -0.6(11)
C11 C12 C13 C14 0.4(12)
C12 C13 C14 C15 -0.5(13)
C11 C10 C15 C14 -1.0(10)
C9 C10 C15 C14 176.3(7)
C13 C14 C15 C10 0.8(12)
C22 C17 C18 C19 -7.0(9)
C24 C17 C18 C19 171.3(6)
Ru1 C17 C18 C19 -57.5(6)
C22 C17 C18 Ru1 50.5(5)
C24 C17 C18 Ru1 -131.2(6)
C17 C18 C19 C20 7.4(10)
Ru1 C18 C19 C20 -51.4(5)
C17 C18 C19 Ru1 58.9(6)
C18 C19 C20 C21 -3.5(9)
Ru1 C19 C20 C21 -55.4(5)
C18 C19 C20 C23 177.5(6)
Ru1 C19 C20 C23 125.5(6)
C18 C19 C20 Ru1 51.9(5)
C19 C20 C21 C22 -0.4(9)
C23 C20 C21 C22 178.6(6)
Ru1 C20 C21 C22 -57.2(5)
C19 C20 C21 Ru1 56.8(5)
C23 C20 C21 Ru1 -124.2(6)
C18 C17 C22 C21 2.8(9)
C24 C17 C22 C21 -175.4(6)
Ru1 C17 C22 C21 52.9(5)
C18 C17 C22 Ru1 -50.0(5)
C24 C17 C22 Ru1 131.7(6)
C20 C21 C22 C17 0.7(9)
Ru1 C21 C22 C17 -55.8(5)
C20 C21 C22 Ru1 56.5(5)
C22 C17 C24 C25 -148.0(7)
C18 C17 C24 C25 33.9(9)
Ru1 C17 C24 C25 -56.8(9)
C22 C17 C24 C26 88.0(8)
C18 C17 C24 C26 -90.1(8)
Ru1 C17 C24 C26 179.1(5)
